data_9001595
loop_
_publ_author_name
'Hugh-Jones D A'
'Angel, R. J.'

_publ_section_title
;
 A compressional study of MgSiO3 orthoenstatite up to 8.5 GPa
 Sample: P = 1.95 GPa
;
_journal_name_full 'American Mineralogist'
_journal_page_first 405
_journal_page_last 410
_journal_volume 79
_journal_year 1994
_chemical_formula_sum 'Mg O3 Si'
_chemical_name_mineral Enstatite
_space_group_IT_number 61
_symmetry_space_group_name_Hall '-P 2ac 2ab'
_symmetry_space_group_name_H-M 'P b c a'
_cell_angle_alpha 90
_cell_angle_beta 90
_cell_angle_gamma 90
_cell_length_a 18.148
_cell_length_b 8.756
_cell_length_c 5.1493
_cell_formula_units_Z 16
_cell_volume 818.244
_database_code_amcsd 0001646
_diffrn_ambient_pressure 1.95e+06
_exptl_crystal_density_diffrn 3.260
_cod_original_formula_sum 'Mg Si O3'
_cod_database_code 9001595

loop_
_space_group_symop_operation_xyz
x,y,z
x,1/2-y,1/2+z
-x,1/2+y,1/2-z
1/2-x,1/2+y,z
1/2+x,1/2-y,-z
1/2+x,y,1/2-z
1/2-x,-y,1/2+z
-x,-y,-z

loop_
_atom_site_label
_atom_site_fract_x
_atom_site_fract_y
_atom_site_fract_z
_atom_site_U_iso_or_equiv
Mg1 0.37600 0.65560 0.86200 0.00304
Mg2 0.37680 0.48430 0.35500 0.00684
SiA 0.27070 0.34360 0.04600 0.00279
SiB 0.47320 0.33590 0.80130 0.00266
O1a 0.18260 0.34200 0.03100 0.00291
O2a 0.30940 0.50700 0.04000 0.00203
O3a 0.30380 0.22300 0.82500 0.00152
O1b 0.56220 0.34000 0.80400 0.00481
O2b 0.43270 0.48300 0.69100 0.00279
O3b 0.44820 0.19300 0.61100 0.00291

loop_
_cod_related_entry_id
_cod_related_entry_database
_cod_related_entry_code
1 AMCSD 0001646
